data_1100670
loop_
_publ_author_name
'Miao, Qian'
'Jin, Zhi-Min'
'Xiong, Jing'
'Hu, Mao-Lin'

_publ_section_title
;
 Crystal Structure of 4-(2-Aminothiazol-4-yl)-4-(hydroxyimino)acetic ester
;
_journal_name_full
;
 Analytical Sciences: X-ray Structure Analysis Online
;
_journal_page_first x41
_journal_page_last x42
_journal_paper_doi 10.2116/analscix.19.x41
_journal_volume 19
_journal_year 2003
_chemical_formula_moiety 'C7 H9 N3 O3 S'
_chemical_formula_sum 'C7 H9 N3 O3 S'
_chemical_formula_weight 215.23
_chemical_name_systematic
;
 4-(2-Aminothiazol-4-yl)-4-(hydroxyimino)acetic ester
;
_space_group_IT_number 14
_symmetry_cell_setting monoclinic
_symmetry_space_group_name_Hall '-P 2ybc'
_symmetry_space_group_name_H-M 'P 1 21/c 1'
_atom_sites_solution_hydrogens geom
_atom_sites_solution_primary direct
_atom_sites_solution_secondary difmap
_cell_angle_alpha 90.00
_cell_angle_beta 100.148(3)
_cell_angle_gamma 90.00
_cell_formula_units_Z 4
_cell_length_a 10.2822(17)
_cell_length_b 10.9006(18)
_cell_length_c 8.8072(15)
_cell_measurement_reflns_used 436
_cell_measurement_temperature 293(2)
_cell_measurement_theta_max 21.98
_cell_measurement_theta_min 2.37
_cell_volume 971.7(3)
_diffrn_ambient_temperature 273(2)
_diffrn_measured_fraction_theta_full 0.918
_diffrn_measured_fraction_theta_max 0.918
_diffrn_measurement_device_type 'Bruker SMART CCD area detector'
_diffrn_measurement_method '\f and \w scans'
_diffrn_radiation_monochromator graphite
_diffrn_radiation_source 'fine-focus sealed tube'
_diffrn_radiation_type MoK\a
_diffrn_radiation_wavelength 0.71073
_diffrn_reflns_av_R_equivalents 0.0337
_diffrn_reflns_av_sigmaI/netI 0.0404
_diffrn_reflns_limit_h_max 13
_diffrn_reflns_limit_h_min -13
_diffrn_reflns_limit_k_max 12
_diffrn_reflns_limit_k_min -14
_diffrn_reflns_limit_l_max 11
_diffrn_reflns_limit_l_min -8
_diffrn_reflns_number 5700
_diffrn_reflns_theta_full 28.23
_diffrn_reflns_theta_max 28.23
_diffrn_reflns_theta_min 2.01
_exptl_absorpt_coefficient_mu 0.319
_exptl_absorpt_correction_T_max 0.894
_exptl_absorpt_correction_T_min 0.836
_exptl_absorpt_correction_type multi-scan
_exptl_absorpt_process_details '(SADABS; Bruker, 2000)'
_exptl_crystal_colour colorless
_exptl_crystal_density_diffrn 1.471
_exptl_crystal_density_method 'not measured'
_exptl_crystal_description platelike
_exptl_crystal_F_000 448
_exptl_crystal_size_max 0.61
_exptl_crystal_size_mid 0.47
_exptl_crystal_size_min 0.35
_refine_diff_density_max 0.564
_refine_diff_density_min -0.407
_refine_diff_density_rms 0.063
_refine_ls_extinction_method none
_refine_ls_goodness_of_fit_ref 0.974
_refine_ls_hydrogen_treatment mixed
_refine_ls_matrix_type full
_refine_ls_number_parameters 131
_refine_ls_number_reflns 2207
_refine_ls_number_restraints 0
_refine_ls_restrained_S_all 0.974
_refine_ls_R_factor_all 0.0635
_refine_ls_R_factor_gt 0.0501
_refine_ls_shift/su_max 0.000
_refine_ls_shift/su_mean 0.000
_refine_ls_structure_factor_coef Fsqd
_refine_ls_weighting_details 'calc w=1/[\s^2^(Fo^2^)+(0.0821P)^2^+0.0000P] where P=(Fo^2^+2Fc^2^)/3'
_refine_ls_weighting_scheme calc
_refine_ls_wR_factor_gt 0.1298
_refine_ls_wR_factor_ref 0.1357
_reflns_number_gt 1674
_reflns_number_total 2207
_reflns_threshold_expression >2sigma(I)
_cod_depositor_comments
;
The following automatic conversions were performed:
'_symmetry_cell_setting' value 'Monoclinic' changed to 'monoclinic'
according to '/home/saulius/struct/CIF-dictionaries/cif_core.dic'
dictionary named 'cif_core.dic' version 2.4.1 from 2010-06-29.

Automatic conversion script
Id: cif_fix_enum 1527 2010-12-29 10:47:43Z saulius 
;
_cod_original_sg_symbol_H-M P2(1)/c
_cod_database_code 1100670

loop_
_symmetry_equiv_pos_as_xyz
'x, y, z'
'-x, y+1/2, -z+1/2'
'-x, -y, -z'
'x, -y-1/2, z-1/2'

loop_
_atom_site_label
_atom_site_type_symbol
_atom_site_fract_x
_atom_site_fract_y
_atom_site_fract_z
_atom_site_U_iso_or_equiv
_atom_site_adp_type
_atom_site_occupancy
_atom_site_symmetry_multiplicity
_atom_site_calc_flag
_atom_site_refinement_flags
_atom_site_disorder_assembly
_atom_site_disorder_group
S1 S 0.37920(7) 0.87067(5) 0.18910(6) 0.0510(2) Uani 1 1 d . . .
O1 O 0.25265(17) 1.17935(13) 0.72514(16) 0.0523(4) Uani 1 1 d . . .
H1A H 0.2561 1.1148 0.7736 0.078 Uiso 1 1 calc R . .
O2 O 0.31065(16) 0.90647(13) 0.76041(17) 0.0490(4) Uani 1 1 d . . .
O3 O 0.11456(17) 0.92635(17) 0.6067(2) 0.0644(5) Uani 1 1 d . . .
N1 N 0.3776(2) 1.08344(17) 0.0350(2) 0.0529(5) Uani 1 1 d . . .
H1B H 0.3684 1.1616 0.0252 0.064 Uiso 1 1 calc R . .
H1C H 0.3972 1.0404 -0.0396 0.064 Uiso 1 1 calc R . .
N2 N 0.33149(18) 1.08630(15) 0.28580(18) 0.0392(4) Uani 1 1 d . . .
N3 N 0.2933(2) 1.15886(15) 0.58417(19) 0.0448(4) Uani 1 1 d . . .
C1 C 0.3613(2) 1.02880(18) 0.1664(2) 0.0388(5) Uani 1 1 d . . .
C2 C 0.3414(3) 0.88514(19) 0.3705(2) 0.0465(5) Uani 1 1 d . . .
C3 C 0.3206(2) 1.00357(17) 0.4024(2) 0.0382(5) Uani 1 1 d . . .
C4 C 0.2856(2) 1.04530(17) 0.5475(2) 0.0386(5) Uani 1 1 d . . .
C5 C 0.2403(2) 0.95120(17) 0.6524(2) 0.0395(5) Uani 1 1 d . . .
C6 C 0.0508(3) 0.8447(3) 0.7031(4) 0.0778(9) Uani 1 1 d . . .
H6A H -0.0291 0.8108 0.6424 0.093 Uiso 1 1 calc R . .
H6B H 0.1096 0.7772 0.7393 0.093 Uiso 1 1 calc R . .
C7 C 0.0179(4) 0.9110(4) 0.8342(5) 0.1100(13) Uani 1 1 d . . .
H7A H -0.0237 0.8562 0.8964 0.165 Uiso 1 1 calc R . .
H7B H -0.0414 0.9769 0.7982 0.165 Uiso 1 1 calc R . .
H7C H 0.0971 0.9437 0.8948 0.165 Uiso 1 1 calc R . .
H2 H 0.342(2) 0.824(2) 0.432(3) 0.051(6) Uiso 1 1 d . . .

loop_
_atom_site_aniso_label
_atom_site_aniso_U_11
_atom_site_aniso_U_22
_atom_site_aniso_U_33
_atom_site_aniso_U_23
_atom_site_aniso_U_13
_atom_site_aniso_U_12
S1 0.0878(5) 0.0326(3) 0.0362(3) -0.0033(2) 0.0209(3) 0.0029(2)
O1 0.0936(12) 0.0361(7) 0.0331(8) -0.0004(6) 0.0278(8) -0.0005(7)
O2 0.0672(10) 0.0418(8) 0.0375(8) 0.0092(6) 0.0076(7) 0.0006(7)
O3 0.0601(11) 0.0749(12) 0.0566(11) 0.0161(9) 0.0056(8) -0.0105(8)
N1 0.0922(15) 0.0411(10) 0.0291(9) 0.0021(7) 0.0207(9) 0.0083(9)
N2 0.0602(11) 0.0320(8) 0.0262(8) 0.0001(6) 0.0100(7) 0.0004(7)
N3 0.0713(12) 0.0381(9) 0.0274(8) -0.0016(7) 0.0153(8) -0.0006(8)
C1 0.0553(12) 0.0324(10) 0.0290(10) 0.0010(7) 0.0080(9) 0.0003(8)
C2 0.0795(16) 0.0313(10) 0.0311(10) 0.0032(8) 0.0161(10) 0.0008(10)
C3 0.0555(12) 0.0337(9) 0.0261(9) 0.0008(8) 0.0088(8) -0.0019(8)
C4 0.0568(12) 0.0324(10) 0.0267(9) 0.0023(7) 0.0081(9) 0.0011(8)
C5 0.0570(13) 0.0331(10) 0.0298(10) -0.0028(8) 0.0115(9) -0.0001(8)
C6 0.0675(18) 0.091(2) 0.077(2) 0.0176(17) 0.0190(16) -0.0212(15)
C7 0.088(2) 0.155(4) 0.096(3) -0.005(3) 0.040(2) -0.024(2)

loop_
_atom_type_symbol
_atom_type_description
_atom_type_scat_dispersion_real
_atom_type_scat_dispersion_imag
_atom_type_scat_source
C C 0.0033 0.0016 'International Tables Vol C Tables 4.2.6.8 and 6.1.1.4'
H H 0.0000 0.0000 'International Tables Vol C Tables 4.2.6.8 and 6.1.1.4'
N N 0.0061 0.0033 'International Tables Vol C Tables 4.2.6.8 and 6.1.1.4'
O O 0.0106 0.0060 'International Tables Vol C Tables 4.2.6.8 and 6.1.1.4'
S S 0.1246 0.1234 'International Tables Vol C Tables 4.2.6.8 and 6.1.1.4'

loop_
_geom_angle_atom_site_label_1
_geom_angle_atom_site_label_2
_geom_angle_atom_site_label_3
_geom_angle
_geom_angle_site_symmetry_1
_geom_angle_site_symmetry_3
_geom_angle_publ_flag
C2 S1 C1 88.82(10) . . ?
C5 O3 C6 117.77(19) . . ?
C1 N2 C3 110.20(16) . . ?
C4 N3 O1 111.37(17) . . ?
N2 C1 N1 124.43(18) . . ?
N2 C1 S1 114.66(15) . . ?
N1 C1 S1 120.91(16) . . ?
C3 C2 S1 110.63(16) . . ?
C2 C3 N2 115.68(18) . . ?
C2 C3 C4 123.62(18) . . ?
N2 C3 C4 120.68(17) . . ?
N3 C4 C3 120.57(19) . . ?
N3 C4 C5 121.10(18) . . ?
C3 C4 C5 118.33(16) . . ?
O2 C5 O3 125.9(2) . . ?
O2 C5 C4 123.9(2) . . ?
O3 C5 C4 110.26(17) . . ?
C7 C6 O3 110.5(3) . . ?

loop_
_geom_bond_atom_site_label_1
_geom_bond_atom_site_label_2
_geom_bond_distance
_geom_bond_site_symmetry_2
_geom_bond_publ_flag
S1 C2 1.717(2) . ?
S1 C1 1.741(2) . ?
O1 N3 1.396(2) . ?
O2 C5 1.193(2) . ?
O3 C5 1.313(3) . ?
O3 C6 1.463(3) . ?
N1 C1 1.337(3) . ?
N2 C1 1.307(3) . ?
N2 C3 1.386(2) . ?
N3 C4 1.278(2) . ?
C2 C3 1.346(3) . ?
C3 C4 1.461(3) . ?
C4 C5 1.508(3) . ?
C6 C7 1.452(5) . ?

loop_
_geom_hbond_atom_site_label_D
_geom_hbond_atom_site_label_H
_geom_hbond_atom_site_label_A
_geom_hbond_distance_DH
_geom_hbond_distance_HA
_geom_hbond_distance_DA
_geom_hbond_angle_DHA
_geom_hbond_site_symmetry_A
O1 H1A O2 0.82 2.35 3.039(2) 142.4 .
O1 H1A N1 0.82 2.44 2.993(2) 125.4 1_556
N1 H1B N3 0.86 2.20 2.993(3) 153.5 4_585
N1 H1C O2 0.86 2.34 3.076(2) 143.7 1_554

loop_
_geom_torsion_atom_site_label_1
_geom_torsion_atom_site_label_2
_geom_torsion_atom_site_label_3
_geom_torsion_atom_site_label_4
_geom_torsion
_geom_torsion_site_symmetry_1
_geom_torsion_site_symmetry_2
_geom_torsion_site_symmetry_3
_geom_torsion_site_symmetry_4
_geom_torsion_publ_flag
C3 N2 C1 N1 179.47(19) . . . . ?
C3 N2 C1 S1 -0.4(2) . . . . ?
C2 S1 C1 N2 0.84(18) . . . . ?
C2 S1 C1 N1 -179.08(19) . . . . ?
C1 S1 C2 C3 -0.99(19) . . . . ?
S1 C2 C3 N2 1.0(3) . . . . ?
S1 C2 C3 C4 179.50(16) . . . . ?
C1 N2 C3 C2 -0.4(3) . . . . ?
C1 N2 C3 C4 -178.92(18) . . . . ?
O1 N3 C4 C3 178.65(17) . . . . ?
O1 N3 C4 C5 -1.4(3) . . . . ?
C2 C3 C4 N3 165.7(2) . . . . ?
N2 C3 C4 N3 -15.9(3) . . . . ?
C2 C3 C4 C5 -14.3(3) . . . . ?
N2 C3 C4 C5 164.17(18) . . . . ?
C6 O3 C5 O2 5.6(4) . . . . ?
C6 O3 C5 C4 -174.7(2) . . . . ?
N3 C4 C5 O2 -82.3(3) . . . . ?
C3 C4 C5 O2 97.7(2) . . . . ?
N3 C4 C5 O3 98.0(2) . . . . ?
C3 C4 C5 O3 -82.0(2) . . . . ?
C5 O3 C6 C7 79.2(3) . . . . ?

loop_
_cod_related_entry_id
_cod_related_entry_database
_cod_related_entry_code
1 ChemSpider 4912241
